data_1536431
loop_
_publ_author_name
'Karpov, A.S.'
'Nuss, J.'
'Jansen, M.'
'Kazin, P.E.'
'Tret'yakov, Yu.D.'

_publ_section_title
;
 Synthesis, crystal structure and properties of calcium and barium
 hydroxyapatites containing copper ions in hexagonal channels
;
_journal_name_full 'Solid State Sciences'
_journal_page_first 1277
_journal_page_last 1283
_journal_volume 5
_journal_year 2003
_chemical_formula_sum 'Ba5 Cu0.3 H0.12 O12.86 P3'
_chemical_name_systematic 'Ba5 Cu0.3 (P O4)3 (O H)0.12 O0.74'
_space_group_IT_number 176
_symmetry_space_group_name_Hall '-P 6c'
_symmetry_space_group_name_H-M 'P 63/m'
_cell_angle_alpha 90
_cell_angle_beta 90
_cell_angle_gamma 120
_cell_formula_units_Z 2
_cell_length_a 10.2073
_cell_length_b 10.2073
_cell_length_c 7.7401
_cell_volume 698.392
_citation_journal_id_ASTM SSSCFJ
_cod_data_source_file Karpov_SSSCFJ_2003_970.cif
_cod_data_source_block H0.12Ba5Cu0.3O12.86P3
_cod_original_cell_volume 698.3915
_cod_original_formula_sum 'H0.12 Ba5 Cu0.3 O12.86 P3'
_cod_database_code 1536431

loop_
_symmetry_equiv_pos_as_xyz
x,y,z
x-y,x,z+1/2
-y,x-y,z
-x,-y,z+1/2
-x+y,-x,z
y,-x+y,z+1/2
-x,-y,-z
-x+y,-x,-z-1/2
y,-x+y,-z
x,y,-z-1/2
x-y,x,-z
-y,x-y,-z-1/2

loop_
_atom_site_label
_atom_site_type_symbol
_atom_site_fract_x
_atom_site_fract_y
_atom_site_fract_z
_atom_site_occupancy
_atom_site_U_iso_or_equiv
O1 O-2 0.3431 0.4823 0.25 1 0.0
Cu1 Cu+2 0 0 0 0.304 0.0
Ba2 Ba+2 0.01886 0.26244 0.25 1 0.0
O4 O-2 0 0 0.19 0.43 0.0
P1 P+5 0.4015 0.3688 0.25 1 0.0
Ba1 Ba+2 0.3333 0.6667 5e-05 1 0.0
O2 O-2 0.5772 0.4589 0.25 1 0.0
O3 O-2 0.347 0.2674 0.0889 1 0.0
